data_4518408
loop_
_publ_author_name
'Krupi\'nski, Piotr'
'Grala, Agnieszka'
'Wolska-Pietkiewicz, Ma\/lgorzata'
'Danowski, Wojciech'
'Justyniak, Iwona'
'Lewi\'nski, Janusz'

_publ_section_title
;
 From Uncommon Ethylzinc Complexes Supported by Ureate Ligands to
 Water-Soluble ZnO Nanocrystals: A Mechanochemical Approach
;
_journal_issue 4
_journal_name_full 'ACS Sustainable Chemistry &amp; Engineering'
_journal_page_first 1540
_journal_page_last 1549
_journal_paper_doi 10.1021/acssuschemeng.0c06081
_journal_volume 9
_journal_year 2021
_chemical_formula_sum 'C164 H312 N16 O19 Zn8'
_chemical_formula_weight 3335.24
_space_group_crystal_system monoclinic
_space_group_IT_number 14
_space_group_name_Hall '-P 2ybc'
_space_group_name_H-M_alt 'P 1 21/c 1'
_atom_sites_solution_hydrogens geom
_audit_creation_method SHELXL-2018/3
_cell_angle_alpha 90
_cell_angle_beta 106.2330(10)
_cell_angle_gamma 90
_cell_formula_units_Z 2
_cell_length_a 17.0950(3)
_cell_length_b 14.3390(2)
_cell_length_c 38.3640(6)
_cell_measurement_reflns_used 20805
_cell_measurement_temperature 100(2)
_cell_measurement_theta_max 27.48
_cell_measurement_theta_min 2.91
_cell_volume 9029.1(3)
_computing_cell_refinement 'Denzo & Scalepak (Otwinowski, Minor, 1997)'
_computing_data_collection 'Collect (Nonius B.V. 1998)'
_computing_data_reduction 'Denzo & Scalepak (Otwinowski, Minor, 1997)'
_computing_structure_refinement 'SHELXL-2018/3 (Sheldrick, 2018)'
_computing_structure_solution 'SHELXT 2014/5 (Sheldrick, 2014)'
_diffrn_ambient_temperature 100(2)
_diffrn_measured_fraction_theta_full 0.994
_diffrn_measured_fraction_theta_max 0.993
_diffrn_measurement_device_type 'Nonius Kappa-CCD'
_diffrn_measurement_method 'area detector \w scans'
_diffrn_radiation_source 'fine-focus sealed tube'
_diffrn_radiation_type MoK\a
_diffrn_radiation_wavelength 0.71073
_diffrn_reflns_av_R_equivalents 0.0346
_diffrn_reflns_av_unetI/netI 0.0395
_diffrn_reflns_Laue_measured_fraction_full 0.994
_diffrn_reflns_Laue_measured_fraction_max 0.993
_diffrn_reflns_limit_h_max 22
_diffrn_reflns_limit_h_min -22
_diffrn_reflns_limit_k_max 18
_diffrn_reflns_limit_k_min -18
_diffrn_reflns_limit_l_max 49
_diffrn_reflns_limit_l_min -49
_diffrn_reflns_number 38500
_diffrn_reflns_point_group_measured_fraction_full 0.994
_diffrn_reflns_point_group_measured_fraction_max 0.993
_diffrn_reflns_theta_full 25.242
_diffrn_reflns_theta_max 27.494
_diffrn_reflns_theta_min 3.047
_exptl_absorpt_coefficient_mu 1.105
_exptl_absorpt_correction_T_max 0.936
_exptl_absorpt_correction_T_min 0.809
_exptl_absorpt_correction_type multi-scan
_exptl_absorpt_process_details 'Scalepak (Otwinowski, Minor, 1997)'
_exptl_crystal_colour colorless
_exptl_crystal_density_diffrn 1.227
_exptl_crystal_description block
_exptl_crystal_F_000 3600
_exptl_crystal_size_max 0.22
_exptl_crystal_size_mid 0.16
_exptl_crystal_size_min 0.06
_refine_diff_density_max 1.308
_refine_diff_density_min -0.699
_refine_diff_density_rms 0.086
_refine_ls_extinction_method none
_refine_ls_goodness_of_fit_ref 1.033
_refine_ls_hydrogen_treatment constr
_refine_ls_matrix_type full
_refine_ls_number_parameters 982
_refine_ls_number_reflns 20579
_refine_ls_number_restraints 104
_refine_ls_restrained_S_all 1.041
_refine_ls_R_factor_all 0.0754
_refine_ls_R_factor_gt 0.0579
_refine_ls_shift/su_max 0.002
_refine_ls_shift/su_mean 0.000
_refine_ls_structure_factor_coef Fsqd
_refine_ls_weighting_details 'w=1/[\s^2^(Fo^2^)+(0.0635P)^2^+19.5259P] where P=(Fo^2^+2Fc^2^)/3'
_refine_ls_weighting_scheme calc
_refine_ls_wR_factor_gt 0.1435
_refine_ls_wR_factor_ref 0.1523
_reflns_Friedel_coverage 0.000
_reflns_number_gt 16700
_reflns_number_total 20579
_reflns_threshold_expression 'I > 2\s(I)'
_cod_data_source_file sc0c06081_si_002.cif
_cod_data_source_block shelx
_cod_depositor_comments 'Adding full bibliography for 4518408.cif.'
_cod_original_sg_symbol_H-M 'P 21/c'
_cod_database_code 4518408
_shelx_shelxl_version_number 2018/3
_shelx_space_group_comment
;
The symmetry employed for this shelxl refinement is uniquely defined
by the following loop, which should always be used as a source of
symmetry information in preference to the above space-group names.
They are only intended as comments.
;

loop_
_space_group_symop_operation_xyz
'x, y, z'
'-x, y+1/2, -z+1/2'
'-x, -y, -z'
'x, -y-1/2, z-1/2'

loop_
_atom_site_label
_atom_site_type_symbol
_atom_site_fract_x
_atom_site_fract_y
_atom_site_fract_z
_atom_site_U_iso_or_equiv
_atom_site_adp_type
_atom_site_occupancy
_atom_site_site_symmetry_order
_atom_site_calc_flag
_atom_site_refinement_flags_posn
_atom_site_refinement_flags_adp
_atom_site_refinement_flags_occupancy
_atom_site_disorder_assembly
_atom_site_disorder_group
C1 C 0.8802(2) 0.8371(2) 0.35908(9) 0.0337(7) Uani 1 1 d . . . . .
H1A H 0.925810 0.804281 0.353166 0.040 Uiso 1 1 calc R U . . .
H1B H 0.853485 0.876912 0.338045 0.040 Uiso 1 1 calc R U . . .
C2 C 0.9156(2) 0.9006(3) 0.39222(10) 0.0425(8) Uani 1 1 d . . . . .
H2A H 0.872639 0.941484 0.395872 0.064 Uiso 1 1 calc R U . . .
H2B H 0.959675 0.938621 0.387943 0.064 Uiso 1 1 calc R U . . .
H2C H 0.937037 0.862069 0.413892 0.064 Uiso 1 1 calc R U . . .
C3 C 0.5220(2) 0.7756(3) 0.32530(9) 0.0357(7) Uani 1 1 d . . . . .
H3A H 0.474727 0.732722 0.318904 0.043 Uiso 1 1 calc R U . . .
H3B H 0.501508 0.837533 0.330053 0.043 Uiso 1 1 calc R U . . .
C4 C 0.5550(2) 0.7844(3) 0.29214(9) 0.0424(9) Uani 1 1 d . . . . .
H4A H 0.603301 0.824568 0.298187 0.064 Uiso 1 1 calc R U . . .
H4B H 0.513038 0.811882 0.271901 0.064 Uiso 1 1 calc R U . . .
H4C H 0.569632 0.722530 0.285157 0.064 Uiso 1 1 calc R U . . .
C5 C 0.8862(2) 0.6822(3) 0.50449(9) 0.0348(7) Uani 1 1 d . . . . .
H5A H 0.938940 0.714052 0.507085 0.042 Uiso 1 1 calc R U . . .
H5B H 0.864021 0.705878 0.524019 0.042 Uiso 1 1 calc R U . . .
C6 C 0.9032(2) 0.5776(3) 0.51092(10) 0.0424(8) Uani 1 1 d . . . . .
H6A H 0.851994 0.544794 0.509218 0.064 Uiso 1 1 calc R U . . .
H6B H 0.940822 0.568066 0.535120 0.064 Uiso 1 1 calc R U . . .
H6C H 0.927664 0.553170 0.492525 0.064 Uiso 1 1 calc R U . . .
C7 C 0.6163(2) 0.4365(2) 0.42012(10) 0.0370(8) Uani 1 1 d . . . . .
H7A H 0.618221 0.382980 0.404106 0.044 Uiso 1 1 calc R U . . .
H7B H 0.635518 0.413743 0.445442 0.044 Uiso 1 1 calc R U . . .
C8 C 0.5268(2) 0.4650(3) 0.41309(10) 0.0391(8) Uani 1 1 d . . . . .
H8A H 0.522690 0.516151 0.429410 0.059 Uiso 1 1 calc R U . . .
H8B H 0.495188 0.411496 0.417524 0.059 Uiso 1 1 calc R U . . .
H8C H 0.505343 0.485420 0.387840 0.059 Uiso 1 1 calc R U . . .
C9 C 0.7245(2) 0.8680(2) 0.40966(8) 0.0285(6) Uani 1 1 d . . . . .
C10 C 0.7920(2) 0.9284(2) 0.46904(9) 0.0334(7) Uani 1 1 d . . . . .
H10 H 0.784818 0.989007 0.455596 0.040 Uiso 1 1 calc R U . . .
C11 C 0.8800(2) 0.9232(3) 0.49276(10) 0.0441(9) Uani 1 1 d . . . . .
H11A H 0.917382 0.928821 0.477273 0.053 Uiso 1 1 calc R U . . .
H11B H 0.889586 0.861756 0.505010 0.053 Uiso 1 1 calc R U . . .
C12 C 0.8987(3) 1.0009(3) 0.52147(11) 0.0476(9) Uani 1 1 d . . . . .
H12A H 0.955309 0.994075 0.537018 0.057 Uiso 1 1 calc R U . . .
H12B H 0.893966 1.062280 0.509245 0.057 Uiso 1 1 calc R U . . .
C13 C 0.8408(3) 0.9971(3) 0.54474(10) 0.0514(10) Uani 1 1 d . . . . .
H13A H 0.852805 1.049226 0.562381 0.062 Uiso 1 1 calc R U . . .
H13B H 0.848736 0.937915 0.558549 0.062 Uiso 1 1 calc R U . . .
C14 C 0.7527(3) 1.0040(4) 0.52142(12) 0.0592(12) Uani 1 1 d . . . . .
H14A H 0.743518 1.065735 0.509411 0.071 Uiso 1 1 calc R U . . .
H14B H 0.715693 0.998323 0.537060 0.071 Uiso 1 1 calc R U . . .
C15 C 0.7334(2) 0.9271(3) 0.49257(10) 0.0431(9) Uani 1 1 d . . . . .
H15A H 0.736652 0.865639 0.504669 0.052 Uiso 1 1 calc R U . . .
H15B H 0.677024 0.935281 0.476916 0.052 Uiso 1 1 calc R U . . .
C16 C 0.6493(2) 0.9755(2) 0.36076(9) 0.0352(7) Uani 1 1 d . . . . .
H16 H 0.629048 0.917080 0.346958 0.042 Uiso 1 1 calc R U . . .
C17 C 0.5768(3) 1.0399(3) 0.35654(12) 0.0472(9) Uani 1 1 d . . . . .
H17A H 0.594427 1.097378 0.370892 0.057 Uiso 1 1 calc R U . . .
H17B H 0.535188 1.008738 0.365947 0.057 Uiso 1 1 calc R U . . .
C18 C 0.5397(3) 1.0654(3) 0.31651(12) 0.0549(11) Uani 1 1 d . . . . .
H18A H 0.519011 1.008307 0.302458 0.066 Uiso 1 1 calc R U . . .
H18B H 0.493215 1.108323 0.314251 0.066 Uiso 1 1 calc R U . . .
C19 C 0.6028(3) 1.1119(3) 0.30096(11) 0.0470(9) Uani 1 1 d . . . . .
H19A H 0.578058 1.126529 0.274990 0.056 Uiso 1 1 calc R U . . .
H19B H 0.621145 1.171086 0.313966 0.056 Uiso 1 1 calc R U . . .
C20 C 0.6751(3) 1.0479(3) 0.30485(10) 0.0468(9) Uani 1 1 d . . . . .
H20A H 0.717111 1.080213 0.296027 0.056 Uiso 1 1 calc R U . . .
H20B H 0.657682 0.991634 0.289710 0.056 Uiso 1 1 calc R U . . .
C21 C 0.7118(2) 1.0187(3) 0.34443(10) 0.0400(8) Uani 1 1 d . . . . .
H21A H 0.756141 0.973203 0.345780 0.048 Uiso 1 1 calc R U . . .
H21B H 0.735942 1.074076 0.358885 0.048 Uiso 1 1 calc R U . . .
C22 C 0.68529(19) 0.5914(2) 0.33726(8) 0.0279(6) Uani 1 1 d . . . . .
C23 C 0.7648(2) 0.6282(3) 0.29606(8) 0.0332(7) Uani 1 1 d . . . . .
H23 H 0.722661 0.587717 0.279616 0.040 Uiso 1 1 calc R U . . .
C24 C 0.7694(3) 0.7193(3) 0.27646(10) 0.0451(9) Uani 1 1 d . . . . .
H24A H 0.808739 0.761750 0.292812 0.054 Uiso 1 1 calc R U . . .
H24B H 0.715316 0.749948 0.269845 0.054 Uiso 1 1 calc R U . . .
C25 C 0.7962(3) 0.7015(4) 0.24194(11) 0.0543(11) Uani 1 1 d . . . . .
H25A H 0.754420 0.663267 0.224803 0.065 Uiso 1 1 calc R U . . .
H25B H 0.800379 0.761774 0.230001 0.065 Uiso 1 1 calc R U . . .
C26 C 0.8770(3) 0.6521(3) 0.25043(12) 0.0546(11) Uani 1 1 d . . . . .
H26A H 0.919884 0.692765 0.265635 0.066 Uiso 1 1 calc R U . . .
H26B H 0.891050 0.638884 0.227583 0.066 Uiso 1 1 calc R U . . .
C27 C 0.8737(3) 0.5607(4) 0.27048(12) 0.0578(11) Uani 1 1 d . . . . .
H27A H 0.928366 0.531579 0.277475 0.069 Uiso 1 1 calc R U . . .
H27B H 0.835548 0.517084 0.254152 0.069 Uiso 1 1 calc R U . . .
C28 C 0.8455(2) 0.5779(3) 0.30474(10) 0.0461(9) Uani 1 1 d . . . . .
H28A H 0.840455 0.517406 0.316327 0.055 Uiso 1 1 calc R U . . .
H28B H 0.887100 0.615466 0.322256 0.055 Uiso 1 1 calc R U . . .
C29 C 0.5741(2) 0.4761(2) 0.32098(9) 0.0328(7) Uani 1 1 d . . . . .
H29 H 0.570951 0.485653 0.346380 0.039 Uiso 1 1 calc R U . . .
C30 C 0.5674(3) 0.3729(3) 0.31292(13) 0.0494(10) Uani 1 1 d . . . . .
H30A H 0.612784 0.339729 0.330210 0.059 Uiso 1 1 calc R U . . .
H30B H 0.571931 0.361769 0.288085 0.059 Uiso 1 1 calc R U . . .
C31 C 0.4855(3) 0.3343(3) 0.31605(15) 0.0604(12) Uani 1 1 d . . . . .
H31A H 0.480840 0.267764 0.308918 0.072 Uiso 1 1 calc R U . . .
H31B H 0.484238 0.338286 0.341653 0.072 Uiso 1 1 calc R U . . .
C32 C 0.4130(3) 0.3877(4) 0.29215(12) 0.0580(12) Uani 1 1 d . . . . .
H32A H 0.409118 0.375668 0.266314 0.070 Uiso 1 1 calc R U . . .
H32B H 0.362240 0.364760 0.296853 0.070 Uiso 1 1 calc R U . . .
C33 C 0.4206(3) 0.4900(3) 0.29919(12) 0.0528(10) Uani 1 1 d . . . . .
H33A H 0.417276 0.502918 0.324084 0.063 Uiso 1 1 calc R U . . .
H33B H 0.375001 0.522776 0.281906 0.063 Uiso 1 1 calc R U . . .
C34 C 0.5015(2) 0.5266(3) 0.29506(11) 0.0499(10) Uani 1 1 d . . . . .
H34A H 0.505660 0.594289 0.300258 0.060 Uiso 1 1 calc R U . . .
H34B H 0.503226 0.517295 0.269715 0.060 Uiso 1 1 calc R U . . .
C35 C 0.8618(2) 0.5737(2) 0.41195(9) 0.0311(7) Uani 1 1 d . . . . .
C36 C 0.8410(2) 0.4081(2) 0.41828(10) 0.0389(8) Uani 1 1 d . . . . .
H36 H 0.901434 0.406722 0.422422 0.047 Uiso 1 1 calc R U . . .
C37 C 0.8002(2) 0.3598(3) 0.38195(10) 0.0407(8) Uani 1 1 d . . . . .
H37A H 0.817296 0.391367 0.362331 0.049 Uiso 1 1 calc R U . . .
H37B H 0.740307 0.366406 0.376572 0.049 Uiso 1 1 calc R U . . .
C38 C 0.8219(3) 0.2556(3) 0.38225(12) 0.0487(10) Uani 1 1 d . . . . .
H38A H 0.789994 0.226353 0.359305 0.058 Uiso 1 1 calc R U . . .
H38B H 0.880419 0.248858 0.383882 0.058 Uiso 1 1 calc R U . . .
C39 C 0.8038(3) 0.2063(3) 0.41414(11) 0.0501(10) Uani 1 1 d . . . . .
H39A H 0.822751 0.140885 0.414947 0.060 Uiso 1 1 calc R U . . .
H39B H 0.744138 0.205329 0.410542 0.060 Uiso 1 1 calc R U . . .
C40 C 0.8447(3) 0.2532(3) 0.45013(12) 0.0578(12) Uani 1 1 d . . . . .
H40A H 0.904615 0.248419 0.455118 0.069 Uiso 1 1 calc R U . . .
H40B H 0.828816 0.220913 0.469910 0.069 Uiso 1 1 calc R U . . .
C41 C 0.8201(3) 0.3566(3) 0.44938(10) 0.0469(10) Uani 1 1 d . . . . .
H41A H 0.760860 0.361243 0.446417 0.056 Uiso 1 1 calc R U . . .
H41B H 0.848984 0.386258 0.472734 0.056 Uiso 1 1 calc R U . . .
C42 C 0.9943(2) 0.6325(3) 0.40649(10) 0.0379(8) Uani 1 1 d . . . . .
H42 H 0.965605 0.687100 0.392338 0.045 Uiso 1 1 calc R U . . .
C43 C 1.0569(3) 0.5963(4) 0.38807(13) 0.0603(12) Uani 1 1 d . . . . .
H43A H 1.029058 0.577425 0.362819 0.072 Uiso 1 1 calc R U . . .
H43B H 1.085087 0.541087 0.401264 0.072 Uiso 1 1 calc R U . . .
C44 C 1.1191(3) 0.6735(5) 0.38800(15) 0.0787(17) Uani 1 1 d . . . . .
H44A H 1.160845 0.649019 0.377009 0.094 Uiso 1 1 calc R U . . .
H44B H 1.091001 0.725968 0.372764 0.094 Uiso 1 1 calc R U . . .
C45 C 1.1607(3) 0.7095(4) 0.42588(14) 0.0590(12) Uani 1 1 d . . . . .
H45A H 1.195018 0.659555 0.440251 0.071 Uiso 1 1 calc R U . . .
H45B H 1.196494 0.762594 0.424268 0.071 Uiso 1 1 calc R U . . .
C46 C 1.0985(3) 0.7405(3) 0.44474(14) 0.0544(11) Uani 1 1 d . . . . .
H46A H 1.070048 0.796760 0.432467 0.065 Uiso 1 1 calc R U . . .
H46B H 1.126688 0.757464 0.470166 0.065 Uiso 1 1 calc R U . . .
C47 C 1.0360(3) 0.6644(3) 0.44446(11) 0.0470(9) Uani 1 1 d . . . . .
H47A H 1.063556 0.610629 0.458990 0.056 Uiso 1 1 calc R U . . .
H47B H 0.994728 0.688461 0.455846 0.056 Uiso 1 1 calc R U . . .
C48 C 0.63178(19) 0.6860(2) 0.44778(8) 0.0266(6) Uani 1 1 d . . . . .
C49 C 0.49563(19) 0.7470(2) 0.42338(8) 0.0280(6) Uani 1 1 d . . . . .
H49 H 0.488825 0.720169 0.446422 0.034 Uiso 1 1 calc R U . . .
C50 C 0.4919(2) 0.8534(2) 0.42575(10) 0.0341(7) Uani 1 1 d . . . . .
H50A H 0.502804 0.881050 0.403938 0.041 Uiso 1 1 calc R U . . .
H50B H 0.534949 0.875021 0.447268 0.041 Uiso 1 1 calc R U . . .
C51 C 0.4089(2) 0.8876(3) 0.42856(10) 0.0396(8) Uani 1 1 d . . . . .
H51A H 0.400925 0.866771 0.451932 0.047 Uiso 1 1 calc R U . . .
H51B H 0.407816 0.956579 0.428122 0.047 Uiso 1 1 calc R U . . .
C52 C 0.3399(2) 0.8500(3) 0.39731(10) 0.0398(8) Uani 1 1 d . . . . .
H52A H 0.286869 0.869123 0.400747 0.048 Uiso 1 1 calc R U . . .
H52B H 0.344034 0.876938 0.374140 0.048 Uiso 1 1 calc R U . . .
C53 C 0.3433(2) 0.7444(3) 0.39540(10) 0.0375(8) Uani 1 1 d . . . . .
H53A H 0.299619 0.721987 0.374275 0.045 Uiso 1 1 calc R U . . .
H53B H 0.333834 0.717283 0.417605 0.045 Uiso 1 1 calc R U . . .
C54 C 0.4258(2) 0.7115(2) 0.39190(9) 0.0330(7) Uani 1 1 d . . . . .
H54A H 0.426921 0.642515 0.391473 0.040 Uiso 1 1 calc R U . . .
H54B H 0.433349 0.734429 0.368706 0.040 Uiso 1 1 calc R U . . .
C55 C 0.6682(2) 0.6218(2) 0.51019(9) 0.0339(7) Uani 1 1 d . . . . .
H55 H 0.713856 0.593169 0.502327 0.041 Uiso 1 1 calc R U . . .
C56 C 0.7037(2) 0.6678(3) 0.54697(9) 0.0391(8) Uani 1 1 d . . . . .
H56A H 0.659519 0.698034 0.554942 0.047 Uiso 1 1 calc R U . . .
H56B H 0.743216 0.716467 0.544943 0.047 Uiso 1 1 calc R U . . .
C57 C 0.7463(2) 0.5947(3) 0.57502(10) 0.0438(9) Uani 1 1 d . . . . .
H57A H 0.793247 0.568637 0.567958 0.053 Uiso 1 1 calc R U . . .
H57B H 0.767379 0.625167 0.598974 0.053 Uiso 1 1 calc R U . . .
C58 C 0.6889(3) 0.5155(3) 0.57823(10) 0.0456(9) Uani 1 1 d . . . . .
H58A H 0.719862 0.467491 0.595097 0.055 Uiso 1 1 calc R U . . .
H58B H 0.645848 0.540007 0.588417 0.055 Uiso 1 1 calc R U . . .
C59 C 0.6501(3) 0.4715(3) 0.54167(10) 0.0497(10) Uani 1 1 d . . . . .
H59A H 0.609024 0.425153 0.544122 0.060 Uiso 1 1 calc R U . . .
H59B H 0.692299 0.438257 0.533295 0.060 Uiso 1 1 calc R U . . .
C60 C 0.6091(2) 0.5446(3) 0.51343(9) 0.0392(8) Uani 1 1 d . . . . .
H60A H 0.587602 0.513999 0.489539 0.047 Uiso 1 1 calc R U . . .
H60B H 0.562590 0.572423 0.520339 0.047 Uiso 1 1 calc R U . . .
C61 C 0.5250(3) 0.8689(3) 0.53121(11) 0.0460(9) Uani 1 1 d . . . . .
H61A H 0.533693 0.915618 0.513672 0.055 Uiso 1 1 calc R U . . .
H61B H 0.575281 0.864267 0.551610 0.055 Uiso 1 1 calc R U . . .
C62 C 0.4535(3) 0.8964(3) 0.54494(13) 0.0519(10) Uani 1 1 d . . . . .
H62A H 0.413497 0.934012 0.526715 0.062 Uiso 1 1 calc R U . . .
H62B H 0.471604 0.932147 0.567862 0.062 Uiso 1 1 calc R U . . .
C63 C 0.4176(3) 0.8025(3) 0.55100(13) 0.0546(11) Uani 1 1 d . . . . .
H63A H 0.446626 0.775665 0.574902 0.066 Uiso 1 1 calc R U . . .
H63B H 0.358871 0.807700 0.549184 0.066 Uiso 1 1 calc R U . . .
C64 C 0.4316(3) 0.7451(3) 0.52014(12) 0.0480(10) Uani 1 1 d . . . . .
H64A H 0.437662 0.678242 0.526849 0.058 Uiso 1 1 calc R U . . .
H64B H 0.385303 0.752034 0.498060 0.058 Uiso 1 1 calc R U . . .
C65 C 0.9905(5) 0.3578(6) 0.33957(17) 0.110(3) Uani 1 1 d . . . . .
H65A H 1.023238 0.406250 0.331757 0.132 Uiso 1 1 calc R U . . .
H65B H 0.932446 0.368051 0.326437 0.132 Uiso 1 1 calc R U . . .
C66 C 1.0163(6) 0.2641(6) 0.3308(2) 0.131(3) Uani 1 1 d . . . . .
H66A H 1.065827 0.268570 0.322384 0.157 Uiso 1 1 calc R U . . .
H66B H 0.972516 0.234232 0.311535 0.157 Uiso 1 1 calc R U . . .
C67 C 1.0331(4) 0.2094(5) 0.3651(2) 0.092(2) Uani 1 1 d . . . . .
H67A H 1.082502 0.170462 0.368554 0.111 Uiso 1 1 calc R U . . .
H67B H 0.986383 0.168875 0.365403 0.111 Uiso 1 1 calc R U . . .
C68 C 1.0457(3) 0.2853(5) 0.39381(16) 0.0781(16) Uani 1 1 d . . . . .
H68A H 1.025628 0.264311 0.414328 0.094 Uiso 1 1 calc R U . . .
H68B H 1.104340 0.300643 0.403216 0.094 Uiso 1 1 calc R U . . .
C69 C 0.6745(3) 0.4032(4) 0.22235(13) 0.0656(13) Uani 1 1 d . . . . .
H69A H 0.693033 0.457866 0.211027 0.079 Uiso 1 1 calc R U . . .
H69B H 0.614251 0.401080 0.214260 0.079 Uiso 1 1 calc R U . . .
C70 C 0.7090(4) 0.3164(5) 0.21200(15) 0.090(2) Uani 1 1 d . . . . .
H70A H 0.737723 0.328977 0.193370 0.108 Uiso 1 1 calc R U . A 2
H70B H 0.665660 0.269764 0.202348 0.108 Uiso 1 1 calc R U . A 2
C72 C 0.7445(4) 0.3268(4) 0.27472(14) 0.0749(15) Uani 1 1 d . . . . .
H72A H 0.789433 0.343172 0.296404 0.090 Uiso 1 1 calc R U . B 2
H72B H 0.706508 0.285789 0.282907 0.090 Uiso 1 1 calc R U . B 2
C73 C 0.0183(8) 0.9756(7) 0.3126(4) 0.152(4) Uani 1 1 d D . . . .
H73A H -0.031465 0.985486 0.320506 0.183 Uiso 1 1 calc R U . C 2
H73B H 0.035597 1.035843 0.304568 0.183 Uiso 1 1 calc R U . C 2
C74 C 0.0053(8) 0.9087(10) 0.2850(3) 0.158(4) Uani 1 1 d . . . . .
H74A H 0.008505 0.937680 0.262058 0.189 Uiso 1 1 calc R U . . .
H74B H -0.049138 0.879858 0.280991 0.189 Uiso 1 1 calc R U . . .
C75 C 0.0667(9) 0.8413(12) 0.2967(4) 0.203(8) Uani 1 1 d . . . . .
H75A H 0.044320 0.786109 0.306055 0.244 Uiso 1 1 calc R U . . .
H75B H 0.086138 0.821115 0.275842 0.244 Uiso 1 1 calc R U . . .
C76 C 0.1303(10) 0.8769(12) 0.3232(5) 0.229(9) Uani 1 1 d D . . . .
H76A H 0.166544 0.915651 0.313057 0.275 Uiso 1 1 calc R U . D 2
H76B H 0.162524 0.827206 0.338654 0.275 Uiso 1 1 calc R U . D 2
C79 C 0.2599(4) 0.1888(4) 0.36646(19) 0.0820(16) Uani 1 1 d . . . . .
H79A H 0.211432 0.214552 0.348461 0.098 Uiso 1 1 calc R U . E 2
H79B H 0.252482 0.195086 0.391037 0.098 Uiso 1 1 calc R U . E 2
O9 O 0.3366(5) 0.2374(5) 0.3642(2) 0.154(3) Uani 1 1 d . . . . .
O1 O 0.71046(13) 0.80170(15) 0.38524(6) 0.0272(4) Uani 1 1 d . . . . .
O2 O 0.66063(13) 0.61119(15) 0.36599(5) 0.0253(4) Uani 1 1 d . . . . .
O3 O 0.83963(13) 0.66113(15) 0.41271(6) 0.0271(4) Uani 1 1 d . . . . .
O4 O 0.69866(13) 0.64994(15) 0.44324(6) 0.0267(4) Uani 1 1 d . . . . .
O5 O 0.50481(17) 0.77993(18) 0.51391(7) 0.0429(6) Uani 1 1 d . . . . .
O6 O 1.0013(2) 0.3646(3) 0.37685(10) 0.0748(10) Uani 1 1 d . . . . .
O7 O 0.7027(2) 0.4095(2) 0.26076(8) 0.0573(8) Uani 1 1 d . . . . .
N1 N 0.77378(17) 0.85245(19) 0.44214(7) 0.0299(6) Uani 1 1 d . . . . .
N2 N 0.68467(19) 0.9498(2) 0.39892(7) 0.0354(6) Uani 1 1 d . . . . .
H2 H 0.679938 0.989353 0.415756 0.043 Uiso 1 1 calc R U . . .
N3 N 0.74030(16) 0.64530(19) 0.32949(7) 0.0292(6) Uani 1 1 d . . . . .
N4 N 0.65146(17) 0.51488(19) 0.31825(8) 0.0328(6) Uani 1 1 d . . . . .
H4 H 0.676626 0.487728 0.303855 0.039 Uiso 1 1 calc R U . . .
N5 N 0.81403(17) 0.5065(2) 0.41708(8) 0.0329(6) Uani 1 1 d . . . . .
N6 N 0.93452(18) 0.5587(2) 0.40525(8) 0.0383(7) Uani 1 1 d . . . . .
H6 H 0.946349 0.501682 0.399892 0.046 Uiso 1 1 calc R U . . .
N7 N 0.57473(16) 0.71622(18) 0.41946(7) 0.0265(5) Uani 1 1 d . . . . .
N8 N 0.62677(17) 0.68991(19) 0.48260(7) 0.0301(6) Uani 1 1 d . . . . .
H8 H 0.597845 0.734565 0.488714 0.036 Uiso 1 1 calc R U . . .
Zn1 Zn 0.79955(2) 0.74170(3) 0.36537(2) 0.02698(9) Uani 1 1 d . . . . .
Zn2 Zn 0.59924(2) 0.73029(3) 0.37137(2) 0.02566(9) Uani 1 1 d . . . . .
Zn3 Zn 0.81007(2) 0.71995(3) 0.45687(2) 0.02785(9) Uani 1 1 d . . . . .
Zn4 Zn 0.69646(2) 0.53158(3) 0.41321(2) 0.02748(9) Uani 1 1 d . . . . .
C71 C 0.7120(7) 0.2581(5) 0.2425(2) 0.074(3) Uani 0.704(15) 1 d . U P F -1
H71A H 0.749590 0.204950 0.243769 0.088 Uiso 0.704(15) 1 calc R U P F -1
H71B H 0.657249 0.234200 0.241811 0.088 Uiso 0.704(15) 1 calc R U P F -1
C71A C 0.7763(16) 0.2773(15) 0.2518(5) 0.078(6) Uani 0.296(15) 1 d . U P F 2
H71C H 0.772457 0.209110 0.255032 0.093 Uiso 0.296(15) 1 calc R U P F 2
H71D H 0.833302 0.294966 0.253692 0.093 Uiso 0.296(15) 1 calc R U P F 2
C80 C 0.4059(8) 0.1635(12) 0.3753(4) 0.060(3) Uani 0.440(15) 1 d . U P G -1
H80A H 0.436884 0.159386 0.357043 0.073 Uiso 0.440(15) 1 calc R U P G -1
H80B H 0.443885 0.177897 0.399302 0.073 Uiso 0.440(15) 1 calc R U P G -1
C77 C 0.3659(9) 0.0875(11) 0.3763(5) 0.068(3) Uani 0.440(15) 1 d . U P G -1
H77A H 0.394923 0.052191 0.398262 0.082 Uiso 0.440(15) 1 calc R U P G -1
H77B H 0.366931 0.049050 0.354968 0.082 Uiso 0.440(15) 1 calc R U P G -1
C78 C 0.2821(14) 0.0985(16) 0.3765(7) 0.105(5) Uani 0.440(15) 1 d . U P G -1
H78A H 0.246836 0.054375 0.359228 0.126 Uiso 0.440(15) 1 calc R U P G -1
H78B H 0.276524 0.085946 0.401059 0.126 Uiso 0.440(15) 1 calc R U P G -1
C80A C 0.3811(8) 0.1608(9) 0.3565(5) 0.070(3) Uani 0.560(15) 1 d . U P G 2
H80C H 0.393611 0.174624 0.333371 0.084 Uiso 0.560(15) 1 calc R U P G 2
H80D H 0.433763 0.159270 0.375641 0.084 Uiso 0.560(15) 1 calc R U P G 2
C77A C 0.3544(7) 0.0861(9) 0.3542(4) 0.076(3) Uani 0.560(15) 1 d . U P G 2
H77C H 0.389458 0.046043 0.373230 0.091 Uiso 0.560(15) 1 calc R U P G 2
H77D H 0.353268 0.059425 0.330237 0.091 Uiso 0.560(15) 1 calc R U P G 2
C78A C 0.2736(8) 0.0877(9) 0.3581(3) 0.065(3) Uani 0.560(15) 1 d . U P G 2
H78C H 0.269270 0.046439 0.378158 0.078 Uiso 0.560(15) 1 calc R U P G 2
H78D H 0.233372 0.067413 0.335393 0.078 Uiso 0.560(15) 1 calc R U P G 2
O8 O 0.1071(11) 0.9780(16) 0.3220(12) 0.208(6) Uani 0.238(15) 1 d D U P H -1
O8A O 0.0861(6) 0.9327(11) 0.3429(3) 0.207(6) Uani 0.762(15) 1 d D U P H 2
O10 O 0.1410(9) 0.5846(9) 0.2980(4) 0.161(5) Uiso 0.5 1 d D . P . .
C81 C 0.1355(11) 0.5650(11) 0.2608(4) 0.136(6) Uiso 0.5 1 d D . P . .
H81A H 0.077756 0.558136 0.246537 0.163 Uiso 0.5 1 calc R U P . .
H81B H 0.159945 0.616440 0.250125 0.163 Uiso 0.5 1 calc R U P . .
C82 C 0.1782(11) 0.4812(10) 0.2601(4) 0.122(5) Uiso 0.5 1 d D . P . .
H82A H 0.232154 0.493675 0.256273 0.147 Uiso 0.5 1 calc R U P . .
H82B H 0.147002 0.439322 0.240667 0.147 Uiso 0.5 1 calc R U P . .
C83 C 0.1871(10) 0.4398(9) 0.2966(4) 0.112(5) Uiso 0.5 1 d D . P . .
H83A H 0.137396 0.405266 0.297318 0.135 Uiso 0.5 1 calc R U P . .
H83B H 0.234583 0.397426 0.303692 0.135 Uiso 0.5 1 calc R U P . .
C84 C 0.1979(11) 0.5142(11) 0.3175(4) 0.142(7) Uiso 0.5 1 d D . P . .
H84A H 0.254672 0.537017 0.322479 0.171 Uiso 0.5 1 calc R U P . .
H84B H 0.187096 0.499345 0.340940 0.171 Uiso 0.5 1 calc R U P . .

loop_
_atom_site_aniso_label
_atom_site_aniso_U_11
_atom_site_aniso_U_22
_atom_site_aniso_U_33
_atom_site_aniso_U_23
_atom_site_aniso_U_13
_atom_site_aniso_U_12
C1 0.0383(17) 0.0292(17) 0.0343(17) 0.0044(14) 0.0115(14) -0.0035(14)
C2 0.043(2) 0.042(2) 0.042(2) -0.0009(17) 0.0106(16) -0.0089(16)
C3 0.0385(18) 0.043(2) 0.0253(16) 0.0062(14) 0.0078(14) 0.0028(15)
C4 0.047(2) 0.054(2) 0.0244(16) 0.0076(16) 0.0065(15) -0.0039(18)
C5 0.0358(17) 0.0408(19) 0.0248(15) 0.0005(14) 0.0036(13) -0.0016(15)
C6 0.044(2) 0.045(2) 0.0328(18) 0.0086(16) 0.0026(15) 0.0033(16)
C7 0.048(2) 0.0301(17) 0.0347(18) 0.0034(14) 0.0142(15) -0.0057(15)
C8 0.046(2) 0.041(2) 0.0336(18) 0.0002(15) 0.0168(16) -0.0095(16)
C9 0.0355(16) 0.0281(16) 0.0233(14) 0.0000(12) 0.0104(12) -0.0036(13)
C10 0.0476(19) 0.0271(16) 0.0255(15) -0.0022(13) 0.0104(14) -0.0067(14)
C11 0.0394(19) 0.050(2) 0.041(2) -0.0122(17) 0.0085(16) -0.0108(17)
C12 0.051(2) 0.051(2) 0.038(2) -0.0108(18) 0.0070(17) -0.0182(19)
C13 0.071(3) 0.049(2) 0.0319(19) -0.0117(17) 0.0118(19) -0.018(2)
C14 0.064(3) 0.070(3) 0.049(2) -0.027(2) 0.024(2) -0.012(2)
C15 0.043(2) 0.051(2) 0.0371(19) -0.0151(17) 0.0136(16) -0.0064(17)
C16 0.047(2) 0.0265(16) 0.0280(16) 0.0006(13) 0.0032(14) 0.0015(14)
C17 0.054(2) 0.036(2) 0.055(2) 0.0134(18) 0.0189(19) 0.0074(17)
C18 0.056(2) 0.042(2) 0.060(3) 0.020(2) 0.003(2) 0.0010(19)
C19 0.065(3) 0.0299(19) 0.040(2) 0.0103(16) 0.0038(18) -0.0043(17)
C20 0.073(3) 0.0342(19) 0.0320(18) 0.0035(15) 0.0131(18) 0.0003(19)
C21 0.050(2) 0.0343(19) 0.0348(18) 0.0040(15) 0.0115(16) 0.0059(16)
C22 0.0318(15) 0.0289(16) 0.0228(14) 0.0005(12) 0.0074(12) 0.0021(12)
C23 0.0375(17) 0.0407(19) 0.0236(15) -0.0054(14) 0.0121(13) -0.0061(15)
C24 0.058(2) 0.052(2) 0.0313(18) 0.0086(17) 0.0212(17) 0.0065(19)
C25 0.065(3) 0.070(3) 0.033(2) 0.003(2) 0.0245(19) -0.009(2)
C26 0.054(2) 0.074(3) 0.046(2) -0.014(2) 0.030(2) -0.016(2)
C27 0.061(3) 0.070(3) 0.055(3) -0.005(2) 0.036(2) 0.004(2)
C28 0.049(2) 0.056(2) 0.039(2) 0.0005(18) 0.0212(17) 0.0084(19)
C29 0.0397(18) 0.0327(17) 0.0276(15) -0.0079(13) 0.0119(14) -0.0079(14)
C30 0.051(2) 0.037(2) 0.062(3) -0.0133(19) 0.018(2) -0.0087(17)
C31 0.065(3) 0.039(2) 0.087(3) -0.017(2) 0.037(3) -0.018(2)
C32 0.050(2) 0.079(3) 0.046(2) -0.021(2) 0.0160(19) -0.021(2)
C33 0.041(2) 0.072(3) 0.043(2) -0.001(2) 0.0079(17) -0.008(2)
C34 0.042(2) 0.061(3) 0.044(2) 0.0057(19) 0.0071(17) -0.0057(19)
C35 0.0336(16) 0.0306(17) 0.0271(15) 0.0009(13) 0.0051(13) 0.0032(13)
C36 0.0345(17) 0.0271(17) 0.051(2) 0.0003(15) 0.0047(16) 0.0038(14)
C37 0.050(2) 0.0339(19) 0.041(2) -0.0001(15) 0.0172(17) -0.0004(16)
C38 0.063(3) 0.034(2) 0.055(2) -0.0075(18) 0.027(2) -0.0046(18)
C39 0.072(3) 0.0297(19) 0.045(2) -0.0005(16) 0.011(2) -0.0002(18)
C40 0.079(3) 0.031(2) 0.048(2) 0.0013(18) -0.008(2) 0.004(2)
C41 0.073(3) 0.0272(18) 0.0310(18) 0.0006(14) -0.0017(18) 0.0038(18)
C42 0.0326(17) 0.042(2) 0.0406(19) 0.0108(16) 0.0121(15) 0.0043(15)
C43 0.039(2) 0.085(4) 0.060(3) -0.020(3) 0.020(2) -0.004(2)
C44 0.050(3) 0.124(5) 0.075(3) -0.011(3) 0.039(3) -0.019(3)
C45 0.039(2) 0.064(3) 0.079(3) -0.008(2) 0.024(2) -0.003(2)
C46 0.050(2) 0.055(3) 0.064(3) -0.010(2) 0.024(2) -0.013(2)
C47 0.051(2) 0.048(2) 0.045(2) 0.0008(18) 0.0188(18) -0.0104(18)
C48 0.0344(16) 0.0238(15) 0.0222(14) 0.0022(12) 0.0091(12) -0.0045(12)
C49 0.0337(16) 0.0295(16) 0.0230(14) 0.0031(12) 0.0114(12) 0.0000(13)
C50 0.0406(18) 0.0294(17) 0.0342(17) -0.0013(14) 0.0134(14) -0.0014(14)
C51 0.047(2) 0.0295(17) 0.046(2) 0.0021(15) 0.0191(17) 0.0036(15)
C52 0.0348(18) 0.042(2) 0.045(2) 0.0086(16) 0.0153(16) 0.0046(15)
C53 0.0354(18) 0.0405(19) 0.0380(19) 0.0063(15) 0.0124(15) -0.0016(15)
C54 0.0332(16) 0.0328(17) 0.0340(17) -0.0022(14) 0.0110(14) -0.0022(14)
C55 0.0413(18) 0.0365(18) 0.0236(15) 0.0060(13) 0.0088(13) 0.0042(15)
C56 0.0443(19) 0.046(2) 0.0248(16) 0.0052(15) 0.0064(14) -0.0053(16)
C57 0.045(2) 0.056(2) 0.0293(17) 0.0059(17) 0.0086(15) 0.0006(18)
C58 0.056(2) 0.049(2) 0.0306(18) 0.0127(17) 0.0104(17) 0.0027(18)
C59 0.077(3) 0.037(2) 0.0342(19) 0.0100(16) 0.0134(19) -0.0002(19)
C60 0.055(2) 0.0325(18) 0.0287(17) 0.0029(14) 0.0089(15) -0.0066(16)
C61 0.059(2) 0.039(2) 0.047(2) -0.0027(17) 0.0268(19) -0.0068(18)
C62 0.067(3) 0.036(2) 0.064(3) -0.0054(19) 0.037(2) -0.0040(19)
C63 0.073(3) 0.044(2) 0.061(3) -0.008(2) 0.043(2) -0.010(2)
C64 0.070(3) 0.035(2) 0.049(2) -0.0024(17) 0.032(2) -0.0096(19)
C65 0.144(6) 0.133(6) 0.062(4) 0.009(4) 0.044(4) 0.051(5)
C66 0.178(9) 0.136(7) 0.084(5) -0.022(5) 0.043(5) 0.055(6)
C67 0.068(4) 0.097(5) 0.112(5) -0.008(4) 0.025(4) 0.025(3)
C68 0.054(3) 0.099(5) 0.072(4) 0.002(3) 0.003(3) -0.013(3)
C69 0.066(3) 0.072(3) 0.052(3) -0.009(2) 0.005(2) -0.009(3)
C70 0.083(4) 0.126(6) 0.057(3) -0.040(4) 0.015(3) 0.010(4)
C72 0.099(4) 0.073(4) 0.055(3) -0.005(3) 0.025(3) 0.020(3)
C73 0.169(11) 0.126(8) 0.183(11) -0.026(8) 0.086(9) -0.048(8)
C74 0.172(11) 0.213(14) 0.104(7) -0.018(9) 0.066(8) -0.047(10)
C75 0.134(10) 0.239(19) 0.223(15) -0.094(13) 0.026(10) -0.073(12)
C76 0.212(17) 0.215(16) 0.33(2) 0.078(16) 0.182(18) 0.046(14)
C79 0.078(4) 0.078(4) 0.096(4) -0.009(3) 0.033(3) 0.006(3)
O9 0.176(7) 0.137(5) 0.176(7) -0.025(5) 0.092(6) -0.010(5)
O1 0.0330(11) 0.0264(11) 0.0227(10) -0.0005(9) 0.0085(9) -0.0014(9)
O2 0.0330(11) 0.0246(10) 0.0196(10) -0.0014(8) 0.0093(8) -0.0014(9)
O3 0.0302(11) 0.0265(11) 0.0242(10) 0.0006(9) 0.0068(9) -0.0001(9)
O4 0.0325(11) 0.0250(11) 0.0236(10) 0.0004(8) 0.0095(9) -0.0013(9)
O5 0.0585(16) 0.0371(14) 0.0402(14) -0.0051(11) 0.0255(13) -0.0029(12)
O6 0.097(3) 0.071(2) 0.060(2) -0.0072(18) 0.027(2) 0.005(2)
O7 0.073(2) 0.0513(18) 0.0506(17) -0.0176(14) 0.0230(15) -0.0024(15)
N1 0.0391(15) 0.0260(13) 0.0252(13) -0.0010(11) 0.0099(11) -0.0041(11)
N2 0.0553(18) 0.0267(14) 0.0234(13) -0.0031(11) 0.0094(12) 0.0055(13)
N3 0.0349(14) 0.0316(14) 0.0219(12) -0.0024(11) 0.0092(11) -0.0034(11)
N4 0.0404(15) 0.0293(14) 0.0317(14) -0.0078(12) 0.0152(12) -0.0035(12)
N5 0.0337(14) 0.0271(14) 0.0360(15) 0.0005(12) 0.0067(12) 0.0034(11)
N6 0.0376(15) 0.0306(15) 0.0477(18) -0.0017(13) 0.0136(14) 0.0058(12)
N7 0.0310(13) 0.0275(13) 0.0216(12) 0.0007(10) 0.0084(10) 0.0000(11)
N8 0.0405(15) 0.0296(14) 0.0214(12) 0.0005(11) 0.0106(11) 0.0024(12)
Zn1 0.03146(19) 0.02737(19) 0.02282(17) 0.00087(14) 0.00875(14) -0.00211(14)
Zn2 0.03126(18) 0.02608(18) 0.02007(17) 0.00168(13) 0.00785(14) 0.00085(14)
Zn3 0.03170(19) 0.02885(19) 0.02196(17) 0.00176(14) 0.00580(14) -0.00173(15)
Zn4 0.03419(19) 0.02373(18) 0.02432(18) 0.00183(14) 0.00784(14) -0.00091(14)
C71 0.096(7) 0.052(4) 0.072(5) -0.016(4) 0.023(5) 0.018(4)
C71A 0.086(13) 0.080(11) 0.058(10) -0.027(8) 0.005(9) 0.022(10)
C80 0.039(5) 0.089(7) 0.046(6) 0.012(6) -0.001(5) 0.003(5)
C77 0.061(6) 0.064(6) 0.080(7) 0.037(6) 0.021(6) 0.022(5)
C78 0.095(8) 0.084(9) 0.123(11) 0.023(10) 0.011(10) -0.021(7)
C80A 0.063(6) 0.070(6) 0.092(8) 0.003(7) 0.045(6) 0.014(5)
C77A 0.070(5) 0.061(5) 0.090(7) -0.008(6) 0.014(6) 0.018(4)
C78A 0.074(6) 0.057(5) 0.063(6) 0.001(5) 0.018(5) 0.003(4)
O8 0.095(7) 0.338(17) 0.191(12) -0.012(12) 0.040(7) -0.049(9)
O8A 0.092(6) 0.338(17) 0.191(11) -0.013(11) 0.039(6) -0.047(8)

loop_
_atom_type_symbol
_atom_type_description
_atom_type_scat_dispersion_real
_atom_type_scat_dispersion_imag
_atom_type_scat_source
C C 0.0033 0.0016 'International Tables Vol C Tables 4.2.6.8 and 6.1.1.4'
H H 0.0000 0.0000 'International Tables Vol C Tables 4.2.6.8 and 6.1.1.4'
O O 0.0106 0.0060 'International Tables Vol C Tables 4.2.6.8 and 6.1.1.4'
N N 0.0061 0.0033 'International Tables Vol C Tables 4.2.6.8 and 6.1.1.4'
Zn Zn 0.2839 1.4301 'International Tables Vol C Tables 4.2.6.8 and 6.1.1.4'

loop_
_geom_angle_atom_site_label_1
_geom_angle_atom_site_label_2
_geom_angle_atom_site_label_3
_geom_angle
_geom_angle_site_symmetry_1
_geom_angle_site_symmetry_3
_geom_angle_publ_flag
C2 C1 Zn1 115.4(2) . . ?
C2 C1 H1A 108.4 . . ?
Zn1 C1 H1A 108.4 . . ?
C2 C1 H1B 108.4 . . ?
Zn1 C1 H1B 108.4 . . ?
H1A C1 H1B 107.5 . . ?
C1 C2 H2A 109.5 . . ?
C1 C2 H2B 109.5 . . ?
H2A C2 H2B 109.5 . . ?
C1 C2 H2C 109.5 . . ?
H2A C2 H2C 109.5 . . ?
H2B C2 H2C 109.5 . . ?
C4 C3 Zn2 117.1(2) . . ?
C4 C3 H3A 108.0 . . ?
Zn2 C3 H3A 108.0 . . ?
C4 C3 H3B 108.0 . . ?
Zn2 C3 H3B 108.0 . . ?
H3A C3 H3B 107.3 . . ?
C3 C4 H4A 109.5 . . ?
C3 C4 H4B 109.5 . . ?
H4A C4 H4B 109.5 . . ?
C3 C4 H4C 109.5 . . ?
H4A C4 H4C 109.5 . . ?
H4B C4 H4C 109.5 . . ?
C6 C5 Zn3 117.2(2) . . ?
C6 C5 H5A 108.0 . . ?
Zn3 C5 H5A 108.0 . . ?
C6 C5 H5B 108.0 . . ?
Zn3 C5 H5B 108.0 . . ?
H5A C5 H5B 107.2 . . ?
C5 C6 H6A 109.5 . . ?
C5 C6 H6B 109.5 . . ?
H6A C6 H6B 109.5 . . ?
C5 C6 H6C 109.5 . . ?
H6A C6 H6C 109.5 . . ?
H6B C6 H6C 109.5 . . ?
C8 C7 Zn4 118.8(2) . . ?
C8 C7 H7A 107.6 . . ?
Zn4 C7 H7A 107.6 . . ?
C8 C7 H7B 107.6 . . ?
Zn4 C7 H7B 107.6 . . ?
H7A C7 H7B 107.0 . . ?
C7 C8 H8A 109.5 . . ?
C7 C8 H8B 109.5 . . ?
H8A C8 H8B 109.5 . . ?
C7 C8 H8C 109.5 . . ?
H8A C8 H8C 109.5 . . ?
H8B C8 H8C 109.5 . . ?
O1 C9 N1 119.8(3) . . ?
O1 C9 N2 115.7(3) . . ?
N1 C9 N2 124.5(3) . . ?
N1 C10 C15 111.1(3) . . ?
N1 C10 C11 111.2(3) . . ?
C15 C10 C11 110.3(3) . . ?
N1 C10 H10 108.0 . . ?
C15 C10 H10 108.0 . . ?
C11 C10 H10 108.0 . . ?
C10 C11 C12 111.3(3) . . ?
C10 C11 H11A 109.4 . . ?
C12 C11 H11A 109.4 . . ?
C10 C11 H11B 109.4 . . ?
C12 C11 H11B 109.4 . . ?
H11A C11 H11B 108.0 . . ?
C13 C12 C11 111.1(3) . . ?
C13 C12 H12A 109.4 . . ?
C11 C12 H12A 109.4 . . ?
C13 C12 H12B 109.4 . . ?
C11 C12 H12B 109.4 . . ?
H12A C12 H12B 108.0 . . ?
C12 C13 C14 110.7(3) . . ?
C12 C13 H13A 109.5 . . ?
C14 C13 H13A 109.5 . . ?
C12 C13 H13B 109.5 . . ?
C14 C13 H13B 109.5 . . ?
H13A C13 H13B 108.1 . . ?
C13 C14 C15 110.8(4) . . ?
C13 C14 H14A 109.5 . . ?
C15 C14 H14A 109.5 . . ?
C13 C14 H14B 109.5 . . ?
C15 C14 H14B 109.5 . . ?
H14A C14 H14B 108.1 . . ?
C10 C15 C14 111.9(3) . . ?
C10 C15 H15A 109.2 . . ?
C14 C15 H15A 109.2 . . ?
C10 C15 H15B 109.2 . . ?
C14 C15 H15B 109.2 . . ?
H15A C15 H15B 107.9 . . ?
N2 C16 C21 111.9(3) . . ?
N2 C16 C17 110.9(3) . . ?
C21 C16 C17 110.9(3) . . ?
N2 C16 H16 107.6 . . ?
C21 C16 H16 107.6 . . ?
C17 C16 H16 107.6 . . ?
C16 C17 C18 110.4(3) . . ?
C16 C17 H17A 109.6 . . ?
C18 C17 H17A 109.6 . . ?
C16 C17 H17B 109.6 . . ?
C18 C17 H17B 109.6 . . ?
H17A C17 H17B 108.1 . . ?
C19 C18 C17 110.9(4) . . ?
C19 C18 H18A 109.5 . . ?
C17 C18 H18A 109.5 . . ?
C19 C18 H18B 109.5 . . ?
C17 C18 H18B 109.5 . . ?
H18A C18 H18B 108.0 . . ?
C20 C19 C18 110.1(3) . . ?
C20 C19 H19A 109.6 . . ?
C18 C19 H19A 109.6 . . ?
C20 C19 H19B 109.6 . . ?
C18 C19 H19B 109.6 . . ?
H19A C19 H19B 108.1 . . ?
C19 C20 C21 111.1(3) . . ?
C19 C20 H20A 109.4 . . ?
C21 C20 H20A 109.4 . . ?
C19 C20 H20B 109.4 . . ?
C21 C20 H20B 109.4 . . ?
H20A C20 H20B 108.0 . . ?
C16 C21 C20 112.4(3) . . ?
C16 C21 H21A 109.1 . . ?
C20 C21 H21A 109.1 . . ?
C16 C21 H21B 109.1 . . ?
C20 C21 H21B 109.1 . . ?
H21A C21 H21B 107.9 . . ?
N3 C22 O2 118.7(3) . . ?
N3 C22 N4 125.4(3) . . ?
O2 C22 N4 115.9(3) . . ?
N3 C23 C28 110.6(3) . . ?
N3 C23 C24 110.7(3) . . ?
C28 C23 C24 110.5(3) . . ?
N3 C23 H23 108.3 . . ?
C28 C23 H23 108.3 . . ?
C24 C23 H23 108.3 . . ?
C23 C24 C25 110.6(3) . . ?
C23 C24 H24A 109.5 . . ?
C25 C24 H24A 109.5 . . ?
C23 C24 H24B 109.5 . . ?
C25 C24 H24B 109.5 . . ?
H24A C24 H24B 108.1 . . ?
C26 C25 C24 111.6(3) . . ?
C26 C25 H25A 109.3 . . ?
C24 C25 H25A 109.3 . . ?
C26 C25 H25B 109.3 . . ?
C24 C25 H25B 109.3 . . ?
H25A C25 H25B 108.0 . . ?
C25 C26 C27 110.6(3) . . ?
C25 C26 H26A 109.5 . . ?
C27 C26 H26A 109.5 . . ?
C25 C26 H26B 109.5 . . ?
C27 C26 H26B 109.5 . . ?
H26A C26 H26B 108.1 . . ?
C26 C27 C28 110.8(4) . . ?
C26 C27 H27A 109.5 . . ?
C28 C27 H27A 109.5 . . ?
C26 C27 H27B 109.5 . . ?
C28 C27 H27B 109.5 . . ?
H27A C27 H27B 108.1 . . ?
C23 C28 C27 111.9(3) . . ?
C23 C28 H28A 109.2 . . ?
C27 C28 H28A 109.2 . . ?
C23 C28 H28B 109.2 . . ?
C27 C28 H28B 109.2 . . ?
H28A C28 H28B 107.9 . . ?
N4 C29 C30 112.0(3) . . ?
N4 C29 C34 110.9(3) . . ?
C30 C29 C34 109.2(3) . . ?
N4 C29 H29 108.2 . . ?
C30 C29 H29 108.2 . . ?
C34 C29 H29 108.2 . . ?
C29 C30 C31 110.7(3) . . ?
C29 C30 H30A 109.5 . . ?
C31 C30 H30A 109.5 . . ?
C29 C30 H30B 109.5 . . ?
C31 C30 H30B 109.5 . . ?
H30A C30 H30B 108.1 . . ?
C32 C31 C30 112.1(4) . . ?
C32 C31 H31A 109.2 . . ?
C30 C31 H31A 109.2 . . ?
C32 C31 H31B 109.2 . . ?
C30 C31 H31B 109.2 . . ?
H31A C31 H31B 107.9 . . ?
C33 C32 C31 111.7(4) . . ?
C33 C32 H32A 109.3 . . ?
C31 C32 H32A 109.3 . . ?
C33 C32 H32B 109.3 . . ?
C31 C32 H32B 109.3 . . ?
H32A C32 H32B 107.9 . . ?
C32 C33 C34 110.8(4) . . ?
C32 C33 H33A 109.5 . . ?
C34 C33 H33A 109.5 . . ?
C32 C33 H33B 109.5 . . ?
C34 C33 H33B 109.5 . . ?
H33A C33 H33B 108.1 . . ?
C33 C34 C29 111.2(3) . . ?
C33 C34 H34A 109.4 . . ?
C29 C34 H34A 109.4 . . ?
C33 C34 H34B 109.4 . . ?
C29 C34 H34B 109.4 . . ?
H34A C34 H34B 108.0 . . ?
O3 C35 N5 120.2(3) . . ?
O3 C35 N6 116.2(3) . . ?
N5 C35 N6 123.6(3) . . ?
N5 C36 C41 110.2(3) . . ?
N5 C36 C37 110.0(3) . . ?
C41 C36 C37 110.1(3) . . ?
N5 C36 H36 108.8 . . ?
C41 C36 H36 108.8 . . ?
C37 C36 H36 108.8 . . ?
C36 C37 C38 112.5(3) . . ?
C36 C37 H37A 109.1 . . ?
C38 C37 H37A 109.1 . . ?
C36 C37 H37B 109.1 . . ?
C38 C37 H37B 109.1 . . ?
H37A C37 H37B 107.8 . . ?
C39 C38 C37 110.8(3) . . ?
C39 C38 H38A 109.5 . . ?
C37 C38 H38A 109.5 . . ?
C39 C38 H38B 109.5 . . ?
C37 C38 H38B 109.5 . . ?
H38A C38 H38B 108.1 . . ?
C38 C39 C40 112.3(4) . . ?
C38 C39 H39A 109.1 . . ?
C40 C39 H39A 109.1 . . ?
C38 C39 H39B 109.1 . . ?
C40 C39 H39B 109.1 . . ?
H39A C39 H39B 107.9 . . ?
C39 C40 C41 110.8(3) . . ?
C39 C40 H40A 109.5 . . ?
C41 C40 H40A 109.5 . . ?
C39 C40 H40B 109.5 . . ?
C41 C40 H40B 109.5 . . ?
H40A C40 H40B 108.1 . . ?
C36 C41 C40 111.0(4) . . ?
C36 C41 H41A 109.4 . . ?
C40 C41 H41A 109.4 . . ?
C36 C41 H41B 109.4 . . ?
C40 C41 H41B 109.4 . . ?
H41A C41 H41B 108.0 . . ?
N6 C42 C47 112.9(3) . . ?
N6 C42 C43 108.2(3) . . ?
C47 C42 C43 110.4(3) . . ?
N6 C42 H42 108.4 . . ?
C47 C42 H42 108.4 . . ?
C43 C42 H42 108.4 . . ?
C42 C43 C44 109.3(4) . . ?
C42 C43 H43A 109.8 . . ?
C44 C43 H43A 109.8 . . ?
C42 C43 H43B 109.8 . . ?
C44 C43 H43B 109.8 . . ?
H43A C43 H43B 108.3 . . ?
C45 C44 C43 112.5(4) . . ?
C45 C44 H44A 109.1 . . ?
C43 C44 H44A 109.1 . . ?
C45 C44 H44B 109.1 . . ?
C43 C44 H44B 109.1 . . ?
H44A C44 H44B 107.8 . . ?
C46 C45 C44 110.7(4) . . ?
C46 C45 H45A 109.5 . . ?
C44 C45 H45A 109.5 . . ?
C46 C45 H45B 109.5 . . ?
C44 C45 H45B 109.5 . . ?
H45A C45 H45B 108.1 . . ?
C45 C46 C47 111.8(4) . . ?
C45 C46 H46A 109.3 . . ?
C47 C46 H46A 109.3 . . ?
C45 C46 H46B 109.3 . . ?
C47 C46 H46B 109.3 . . ?
H46A C46 H46B 107.9 . . ?
C42 C47 C46 111.5(3) . . ?
C42 C47 H47A 109.3 . . ?
C46 C47 H47A 109.3 . . ?
C42 C47 H47B 109.3 . . ?
C46 C47 H47B 109.3 . . ?
H47A C47 H47B 108.0 . . ?
O4 C48 N7 119.6(3) . . ?
O4 C48 N8 116.3(3) . . ?
N7 C48 N8 124.1(3) . . ?
N7 C49 C54 110.9(3) . . ?
N7 C49 C50 111.1(3) . . ?
C54 C49 C50 110.0(3) . . ?
N7 C49 H49 108.2 . . ?
C54 C49 H49 108.2 . . ?
C50 C49 H49 108.2 . . ?
C49 C50 C51 112.2(3) . . ?
C49 C50 H50A 109.2 . . ?
C51 C50 H50A 109.2 . . ?
C49 C50 H50B 109.2 . . ?
C51 C50 H50B 109.2 . . ?
H50A C50 H50B 107.9 . . ?
C52 C51 C50 111.1(3) . . ?
C52 C51 H51A 109.4 . . ?
C50 C51 H51A 109.4 . . ?
C52 C51 H51B 109.4 . . ?
C50 C51 H51B 109.4 . . ?
H51A C51 H51B 108.0 . . ?
C53 C52 C51 111.0(3) . . ?
C53 C52 H52A 109.4 . . ?
C51 C52 H52A 109.4 . . ?
C53 C52 H52B 109.4 . . ?
C51 C52 H52B 109.4 . . ?
H52A C52 H52B 108.0 . . ?
C52 C53 C54 111.2(3) . . ?
C52 C53 H53A 109.4 . . ?
C54 C53 H53A 109.4 . . ?
C52 C53 H53B 109.4 . . ?
C54 C53 H53B 109.4 . . ?
H53A C53 H53B 108.0 . . ?
C49 C54 C53 111.3(3) . . ?
C49 C54 H54A 109.4 . . ?
C53 C54 H54A 109.4 . . ?
C49 C54 H54B 109.4 . . ?
C53 C54 H54B 109.4 . . ?
H54A C54 H54B 108.0 . . ?
N8 C55 C56 111.6(3) . . ?
N8 C55 C60 110.1(3) . . ?
C56 C55 C60 109.8(3) . . ?
N8 C55 H55 108.4 . . ?
C56 C55 H55 108.4 . . ?
C60 C55 H55 108.4 . . ?
C55 C56 C57 110.1(3) . . ?
C55 C56 H56A 109.6 . . ?
C57 C56 H56A 109.6 . . ?
C55 C56 H56B 109.6 . . ?
C57 C56 H56B 109.6 . . ?
H56A C56 H56B 108.2 . . ?
C58 C57 C56 112.1(3) . . ?
C58 C57 H57A 109.2 . . ?
C56 C57 H57A 109.2 . . ?
C58 C57 H57B 109.2 . . ?
C56 C57 H57B 109.2 . . ?
H57A C57 H57B 107.9 . . ?
C59 C58 C57 111.1(3) . . ?
C59 C58 H58A 109.4 . . ?
C57 C58 H58A 109.4 . . ?
C59 C58 H58B 109.4 . . ?
C57 C58 H58B 109.4 . . ?
H58A C58 H58B 108.0 . . ?
C58 C59 C60 111.5(3) . . ?
C58 C59 H59A 109.3 . . ?
C60 C59 H59A 109.3 . . ?
C58 C59 H59B 109.3 . . ?
C60 C59 H59B 109.3 . . ?
H59A C59 H59B 108.0 . . ?
C55 C60 C59 111.9(3) . . ?
C55 C60 H60A 109.2 . . ?
C59 C60 H60A 109.2 . . ?
C55 C60 H60B 109.2 . . ?
C59 C60 H60B 109.2 . . ?
H60A C60 H60B 107.9 . . ?
O5 C61 C62 106.3(3) . . ?
O5 C61 H61A 110.5 . . ?
C62 C61 H61A 110.5 . . ?
O5 C61 H61B 110.5 . . ?
C62 C61 H61B 110.5 . . ?
H61A C61 H61B 108.7 . . ?
C61 C62 C63 102.8(3) . . ?
C61 C62 H62A 111.2 . . ?
C63 C62 H62A 111.2 . . ?
C61 C62 H62B 111.2 . . ?
C63 C62 H62B 111.2 . . ?
H62A C62 H62B 109.1 . . ?
C64 C63 C62 101.7(3) . . ?
C64 C63 H63A 111.4 . . ?
C62 C63 H63A 111.4 . . ?
C64 C63 H63B 111.4 . . ?
C62 C63 H63B 111.4 . . ?
H63A C63 H63B 109.3 . . ?
O5 C64 C63 106.2(3) . . ?
O5 C64 H64A 110.5 . . ?
C63 C64 H64A 110.5 . . ?
O5 C64 H64B 110.5 . . ?
C63 C64 H64B 110.5 . . ?
H64A C64 H64B 108.7 . . ?
O6 C65 C66 109.5(6) . . ?
O6 C65 H65A 109.8 . . ?
C66 C65 H65A 109.8 . . ?
O6 C65 H65B 109.8 . . ?
C66 C65 H65B 109.8 . . ?
H65A C65 H65B 108.2 . . ?
C65 C66 C67 105.9(6) . . ?
C65 C66 H66A 110.6 . . ?
C67 C66 H66A 110.6 . . ?
C65 C66 H66B 110.6 . . ?
C67 C66 H66B 110.6 . . ?
H66A C66 H66B 108.7 . . ?
C66 C67 C68 102.5(6) . . ?
C66 C67 H67A 111.3 . . ?
C68 C67 H67A 111.3 . . ?
C66 C67 H67B 111.3 . . ?
C68 C67 H67B 111.3 . . ?
H67A C67 H67B 109.2 . . ?
O6 C68 C67 107.0(5) . . ?
O6 C68 H68A 110.3 . . ?
C67 C68 H68A 110.3 . . ?
O6 C68 H68B 110.3 . . ?
C67 C68 H68B 110.3 . . ?
H68A C68 H68B 108.6 . . ?
O7 C69 C70 106.7(4) . . ?
O7 C69 H69A 110.4 . . ?
C70 C69 H69A 110.4 . . ?
O7 C69 H69B 110.4 . . ?
C70 C69 H69B 110.4 . . ?
H69A C69 H69B 108.6 . . ?
C71 C70 C69 101.4(5) . . ?
C69 C70 C71A 104.7(7) . . ?
C69 C70 H70A 110.8 . . ?
C71A C70 H70A 110.8 . . ?
C69 C70 H70B 110.8 . . ?
C71A C70 H70B 110.8 . . ?
H70A C70 H70B 108.9 . . ?
C71A C72 O7 116.5(10) . . ?
O7 C72 C71 101.5(5) . . ?
C71A C72 H72A 108.2 . . ?
O7 C72 H72A 108.2 . . ?
C71A C72 H72B 108.2 . . ?
O7 C72 H72B 108.2 . . ?
H72A C72 H72B 107.3 . . ?
C74 C73 O8 97.8(17) . . ?
C74 C73 O8A 103.1(10) . . ?
C74 C73 H73A 111.1 . . ?
O8A C73 H73A 111.1 . . ?
C74 C73 H73B 111.1 . . ?
O8A C73 H73B 111.1 . . ?
H73A C73 H73B 109.1 . . ?
C73 C74 C75 106.6(12) . . ?
C73 C74 H74A 110.4 . . ?
C75 C74 H74A 110.4 . . ?
C73 C74 H74B 110.4 . . ?
C75 C74 H74B 110.4 . . ?
H74A C74 H74B 108.6 . . ?
C76 C75 C74 110.4(15) . . ?
C76 C75 H75A 109.6 . . ?
C74 C75 H75A 109.6 . . ?
C76 C75 H75B 109.6 . . ?
C74 C75 H75B 109.6 . . ?
H75A C75 H75B 108.1 . . ?
C75 C76 O8A 100.0(13) . . ?
C75 C76 O8 100.9(19) . . ?
C75 C76 H76A 111.8 . . ?
O8A C76 H76A 111.8 . . ?
C75 C76 H76B 111.8 . . ?
O8A C76 H76B 111.8 . . ?
H76A C76 H76B 109.5 . . ?
C78 C79 O9 106.0(11) . . ?
O9 C79 C78A 104.0(7) . . ?
O9 C79 H79A 111.0 . . ?
C78A C79 H79A 111.0 . . ?
O9 C79 H79B 111.0 . . ?
C78A C79 H79B 111.0 . . ?
H79A C79 H79B 109.0 . . ?
C80A O9 C79 100.3(7) . . ?
C79 O9 C80 106.0(8) . . ?
C9 O1 Zn1 123.9(2) . . ?
C9 O1 Zn2 120.61(19) . . ?
Zn1 O1 Zn2 114.35(10) . . ?
C22 O2 Zn2 123.95(19) . . ?
C22 O2 Zn4 121.63(19) . . ?
Zn2 O2 Zn4 113.86(9) . . ?
C35 O3 Zn3 122.9(2) . . ?
C35 O3 Zn1 122.21(19) . . ?
Zn3 O3 Zn1 112.78(10) . . ?
C48 O4 Zn4 121.52(19) . . ?
C48 O4 Zn3 123.14(19) . . ?
Zn4 O4 Zn3 114.34(10) . . ?
C64 O5 C61 110.0(3) . . ?
C65 O6 C68 108.3(5) . . ?
C72 O7 C69 109.3(4) . . ?
C9 N1 C10 119.6(3) . . ?
C9 N1 Zn3 119.2(2) . . ?
C10 N1 Zn3 120.6(2) . . ?
C9 N2 C16 123.4(3) . . ?
C9 N2 H2 118.3 . . ?
C16 N2 H2 118.3 . . ?
C22 N3 C23 119.6(3) . . ?
C22 N3 Zn1 120.3(2) . . ?
C23 N3 Zn1 119.8(2) . . ?
C22 N4 C29 121.8(3) . . ?
C22 N4 H4 119.1 . . ?
C29 N4 H4 119.1 . . ?
C35 N5 C36 120.2(3) . . ?
C35 N5 Zn4 120.6(2) . . ?
C36 N5 Zn4 118.0(2) . . ?
C35 N6 C42 123.3(3) . . ?
C35 N6 H6 118.4 . . ?
C42 N6 H6 118.4 . . ?
C48 N7 C49 120.4(3) . . ?
C48 N7 Zn2 119.6(2) . . ?
C49 N7 Zn2 119.80(19) . . ?
C48 N8 C55 121.9(3) . . ?
C48 N8 H8 119.0 . . ?
C55 N8 H8 119.0 . . ?
C1 Zn1 N3 128.17(12) . . ?
C1 Zn1 O1 111.24(12) . . ?
N3 Zn1 O1 104.82(10) . . ?
C1 Zn1 O3 114.24(12) . . ?
N3 Zn1 O3 101.18(10) . . ?
O1 Zn1 O3 90.34(8) . . ?
C3 Zn2 N7 126.04(13) . . ?
C3 Zn2 O2 114.44(12) . . ?
N7 Zn2 O2 104.65(9) . . ?
C3 Zn2 O1 113.27(12) . . ?
N7 Zn2 O1 102.88(9) . . ?
O2 Zn2 O1 88.79(8) . . ?
C5 Zn3 N1 125.34(13) . . ?
C5 Zn3 O3 112.99(12) . . ?
N1 Zn3 O3 106.14(9) . . ?
C5 Zn3 O4 114.50(12) . . ?
N1 Zn3 O4 101.20(10) . . ?
O3 Zn3 O4 90.77(8) . . ?
C7 Zn4 N5 125.25(13) . . ?
C7 Zn4 O4 113.29(12) . . ?
N5 Zn4 O4 104.28(10) . . ?
C7 Zn4 O2 116.25(12) . . ?
N5 Zn4 O2 101.99(10) . . ?
O4 Zn4 O2 89.42(8) . . ?
C70 C71 C72 101.8(6) . . ?
C70 C71 H71A 111.4 . . ?
C72 C71 H71A 111.4 . . ?
C70 C71 H71B 111.4 . . ?
C72 C71 H71B 111.4 . . ?
H71A C71 H71B 109.3 . . ?
C72 C71A C70 96.6(12) . . ?
C72 C71A H71C 112.4 . . ?
C70 C71A H71C 112.4 . . ?
C72 C71A H71D 112.4 . . ?
C70 C71A H71D 112.4 . . ?
H71C C71A H71D 110.0 . . ?
C77 C80 O9 102.3(10) . . ?
C77 C80 H80A 111.3 . . ?
O9 C80 H80A 111.3 . . ?
C77 C80 H80B 111.3 . . ?
O9 C80 H80B 111.3 . . ?
H80A C80 H80B 109.2 . . ?
C80 C77 C78 116.2(14) . . ?
C80 C77 H77A 108.2 . . ?
C78 C77 H77A 108.2 . . ?
C80 C77 H77B 108.2 . . ?
C78 C77 H77B 108.2 . . ?
H77A C77 H77B 107.4 . . ?
C79 C78 C77 107.4(15) . . ?
C79 C78 H78A 110.2 . . ?
C77 C78 H78A 110.2 . . ?
C79 C78 H78B 110.2 . . ?
C77 C78 H78B 110.2 . . ?
H78A C78 H78B 108.5 . . ?
C77A C80A O9 120.8(11) . . ?
C77A C80A H80C 107.1 . . ?
O9 C80A H80C 107.1 . . ?
C77A C80A H80D 107.1 . . ?
O9 C80A H80D 107.1 . . ?
H80C C80A H80D 106.8 . . ?
C80A C77A C78A 110.4(11) . . ?
C80A C77A H77C 109.6 . . ?
C78A C77A H77C 109.6 . . ?
C80A C77A H77D 109.6 . . ?
C78A C77A H77D 109.6 . . ?
H77C C77A H77D 108.1 . . ?
C77A C78A C79 104.3(10) . . ?
C77A C78A H78C 110.9 . . ?
C79 C78A H78C 110.9 . . ?
C77A C78A H78D 110.9 . . ?
C79 C78A H78D 110.9 . . ?
H78C C78A H78D 108.9 . . ?
C73 O8 C76 103.4(16) . . ?
C76 O8A C73 102.9(11) . . ?
C81 O10 C84 103.0(7) . . ?
C82 C81 O10 107.1(7) . . ?
C82 C81 H81A 110.3 . . ?
O10 C81 H81A 110.3 . . ?
C82 C81 H81B 110.3 . . ?
O10 C81 H81B 110.3 . . ?
H81A C81 H81B 108.6 . . ?
C81 C82 C83 103.9(8) . . ?
C81 C82 H82A 111.0 . . ?
C83 C82 H82A 111.0 . . ?
C81 C82 H82B 111.0 . . ?
C83 C82 H82B 111.0 . . ?
H82A C82 H82B 109.0 . . ?
C84 C83 C82 102.1(9) . . ?
C84 C83 H83A 111.3 . . ?
C82 C83 H83A 111.3 . . ?
C84 C83 H83B 111.3 . . ?
C82 C83 H83B 111.3 . . ?
H83A C83 H83B 109.2 . . ?
C83 C84 O10 106.7(9) . . ?
C83 C84 H84A 110.4 . . ?
O10 C84 H84A 110.4 . . ?
C83 C84 H84B 110.4 . . ?
O10 C84 H84B 110.4 . . ?
H84A C84 H84B 108.6 . . ?

loop_
_geom_bond_atom_site_label_1
_geom_bond_atom_site_label_2
_geom_bond_distance
_geom_bond_site_symmetry_2
_geom_bond_publ_flag
C1 C2 1.544(5) . ?
C1 Zn1 2.003(3) . ?
C1 H1A 0.9900 . ?
C1 H1B 0.9900 . ?
C2 H2A 0.9800 . ?
C2 H2B 0.9800 . ?
C2 H2C 0.9800 . ?
C3 C4 1.534(5) . ?
C3 Zn2 1.996(3) . ?
C3 H3A 0.9900 . ?
C3 H3B 0.9900 . ?
C4 H4A 0.9800 . ?
C4 H4B 0.9800 . ?
C4 H4C 0.9800 . ?
C5 C6 1.534(5) . ?
C5 Zn3 1.999(3) . ?
C5 H5A 0.9900 . ?
C5 H5B 0.9900 . ?
C6 H6A 0.9800 . ?
C6 H6B 0.9800 . ?
C6 H6C 0.9800 . ?
C7 C8 1.532(5) . ?
C7 Zn4 2.003(3) . ?
C7 H7A 0.9900 . ?
C7 H7B 0.9900 . ?
C8 H8A 0.9800 . ?
C8 H8B 0.9800 . ?
C8 H8C 0.9800 . ?
C9 O1 1.308(4) . ?
C9 N1 1.313(4) . ?
C9 N2 1.362(4) . ?
C10 N1 1.473(4) . ?
C10 C15 1.525(5) . ?
C10 C11 1.526(5) . ?
C10 H10 1.0000 . ?
C11 C12 1.536(5) . ?
C11 H11A 0.9900 . ?
C11 H11B 0.9900 . ?
C12 C13 1.507(6) . ?
C12 H12A 0.9900 . ?
C12 H12B 0.9900 . ?
C13 C14 1.525(6) . ?
C13 H13A 0.9900 . ?
C13 H13B 0.9900 . ?
C14 C15 1.532(5) . ?
C14 H14A 0.9900 . ?
C14 H14B 0.9900 . ?
C15 H15A 0.9900 . ?
C15 H15B 0.9900 . ?
C16 N2 1.466(4) . ?
C16 C21 1.515(5) . ?
C16 C17 1.516(5) . ?
C16 H16 1.0000 . ?
C17 C18 1.533(6) . ?
C17 H17A 0.9900 . ?
C17 H17B 0.9900 . ?
C18 C19 1.524(6) . ?
C18 H18A 0.9900 . ?
C18 H18B 0.9900 . ?
C19 C20 1.513(6) . ?
C19 H19A 0.9900 . ?
C19 H19B 0.9900 . ?
C20 C21 1.530(5) . ?
C20 H20A 0.9900 . ?
C20 H20B 0.9900 . ?
C21 H21A 0.9900 . ?
C21 H21B 0.9900 . ?
C22 N3 1.315(4) . ?
C22 O2 1.317(3) . ?
C22 N4 1.354(4) . ?
C23 N3 1.477(4) . ?
C23 C28 1.508(5) . ?
C23 C24 1.520(5) . ?
C23 H23 1.0000 . ?
C24 C25 1.539(5) . ?
C24 H24A 0.9900 . ?
C24 H24B 0.9900 . ?
C25 C26 1.505(6) . ?
C25 H25A 0.9900 . ?
C25 H25B 0.9900 . ?
C26 C27 1.528(7) . ?
C26 H26A 0.9900 . ?
C26 H26B 0.9900 . ?
C27 C28 1.541(5) . ?
C27 H27A 0.9900 . ?
C27 H27B 0.9900 . ?
C28 H28A 0.9900 . ?
C28 H28B 0.9900 . ?
C29 N4 1.466(4) . ?
C29 C30 1.509(5) . ?
C29 C34 1.537(5) . ?
C29 H29 1.0000 . ?
C30 C31 1.542(6) . ?
C30 H30A 0.9900 . ?
C30 H30B 0.9900 . ?
C31 C32 1.525(7) . ?
C31 H31A 0.9900 . ?
C31 H31B 0.9900 . ?
C32 C33 1.491(7) . ?
C32 H32A 0.9900 . ?
C32 H32B 0.9900 . ?
C33 C34 1.528(6) . ?
C33 H33A 0.9900 . ?
C33 H33B 0.9900 . ?
C34 H34A 0.9900 . ?
C34 H34B 0.9900 . ?
C35 O3 1.312(4) . ?
C35 N5 1.313(4) . ?
C35 N6 1.355(4) . ?
C36 N5 1.481(4) . ?
C36 C41 1.528(5) . ?
C36 C37 1.538(5) . ?
C36 H36 1.0000 . ?
C37 C38 1.539(5) . ?
C37 H37A 0.9900 . ?
C37 H37B 0.9900 . ?
C38 C39 1.518(6) . ?
C38 H38A 0.9900 . ?
C38 H38B 0.9900 . ?
C39 C40 1.520(6) . ?
C39 H39A 0.9900 . ?
C39 H39B 0.9900 . ?
C40 C41 1.538(5) . ?
C40 H40A 0.9900 . ?
C40 H40B 0.9900 . ?
C41 H41A 0.9900 . ?
C41 H41B 0.9900 . ?
C42 N6 1.463(5) . ?
C42 C47 1.503(5) . ?
C42 C43 1.527(5) . ?
C42 H42 1.0000 . ?
C43 C44 1.535(7) . ?
C43 H43A 0.9900 . ?
C43 H43B 0.9900 . ?
C44 C45 1.519(7) . ?
C44 H44A 0.9900 . ?
C44 H44B 0.9900 . ?
C45 C46 1.511(6) . ?
C45 H45A 0.9900 . ?
C45 H45B 0.9900 . ?
C46 C47 1.525(5) . ?
C46 H46A 0.9900 . ?
C46 H46B 0.9900 . ?
C47 H47A 0.9900 . ?
C47 H47B 0.9900 . ?
C48 O4 1.310(4) . ?
C48 N7 1.314(4) . ?
C48 N8 1.363(4) . ?
C49 N7 1.469(4) . ?
C49 C54 1.528(5) . ?
C49 C50 1.531(5) . ?
C49 H49 1.0000 . ?
C50 C51 1.532(5) . ?
C50 H50A 0.9900 . ?
C50 H50B 0.9900 . ?
C51 C52 1.527(5) . ?
C51 H51A 0.9900 . ?
C51 H51B 0.9900 . ?
C52 C53 1.518(5) . ?
C52 H52A 0.9900 . ?
C52 H52B 0.9900 . ?
C53 C54 1.528(5) . ?
C53 H53A 0.9900 . ?
C53 H53B 0.9900 . ?
C54 H54A 0.9900 . ?
C54 H54B 0.9900 . ?
C55 N8 1.468(4) . ?
C55 C56 1.521(5) . ?
C55 C60 1.527(5) . ?
C55 H55 1.0000 . ?
C56 C57 1.532(5) . ?
C56 H56A 0.9900 . ?
C56 H56B 0.9900 . ?
C57 C58 1.528(6) . ?
C57 H57A 0.9900 . ?
C57 H57B 0.9900 . ?
C58 C59 1.512(5) . ?
C58 H58A 0.9900 . ?
C58 H58B 0.9900 . ?
C59 C60 1.530(5) . ?
C59 H59A 0.9900 . ?
C59 H59B 0.9900 . ?
C60 H60A 0.9900 . ?
C60 H60B 0.9900 . ?
C61 O5 1.435(5) . ?
C61 C62 1.512(5) . ?
C61 H61A 0.9900 . ?
C61 H61B 0.9900 . ?
C62 C63 1.524(6) . ?
C62 H62A 0.9900 . ?
C62 H62B 0.9900 . ?
C63 C64 1.515(5) . ?
C63 H63A 0.9900 . ?
C63 H63B 0.9900 . ?
C64 O5 1.428(5) . ?
C64 H64A 0.9900 . ?
C64 H64B 0.9900 . ?
C65 O6 1.393(7) . ?
C65 C66 1.482(10) . ?
C65 H65A 0.9900 . ?
C65 H65B 0.9900 . ?
C66 C67 1.488(10) . ?
C66 H66A 0.9900 . ?
C66 H66B 0.9900 . ?
C67 C68 1.521(9) . ?
C67 H67A 0.9900 . ?
C67 H67B 0.9900 . ?
C68 O6 1.420(7) . ?
C68 H68A 0.9900 . ?
C68 H68B 0.9900 . ?
C69 O7 1.419(5) . ?
C69 C70 1.479(8) . ?
C69 H69A 0.9900 . ?
C69 H69B 0.9900 . ?
C70 C71 1.426(11) . ?
C70 C71A 1.73(2) . ?
C70 H70A 0.9900 . ?
C70 H70B 0.9900 . ?
C72 C71A 1.358(19) . ?
C72 O7 1.410(6) . ?
C72 C71 1.557(10) . ?
C72 H72A 0.9900 . ?
C72 H72B 0.9900 . ?
C73 C74 1.399(13) . ?
C73 O8 1.460(17) . ?
C73 O8A 1.522(12) . ?
C73 H73A 0.9900 . ?
C73 H73B 0.9900 . ?
C74 C75 1.404(18) . ?
C74 H74A 0.9900 . ?
C74 H74B 0.9900 . ?
C75 C76 1.36(2) . ?
C75 H75A 0.9900 . ?
C75 H75B 0.9900 . ?
C76 O8A 1.448(13) . ?
C76 O8 1.499(18) . ?
C76 H76A 0.9900 . ?
C76 H76B 0.9900 . ?
C79 C78 1.37(2) . ?
C79 O9 1.509(9) . ?
C79 C78A 1.517(14) . ?
C79 H79A 0.9900 . ?
C79 H79B 0.9900 . ?
O9 C80A 1.413(12) . ?
O9 C80 1.558(15) . ?
O1 Zn1 2.071(2) . ?
O1 Zn2 2.093(2) . ?
O2 Zn2 2.045(2) . ?
O2 Zn4 2.083(2) . ?
O3 Zn3 2.078(2) . ?
O3 Zn1 2.099(2) . ?
O4 Zn4 2.046(2) . ?
O4 Zn3 2.086(2) . ?
N1 Zn3 2.029(3) . ?
N2 H2 0.8800 . ?
N3 Zn1 2.013(3) . ?
N4 H4 0.8800 . ?
N5 Zn4 2.006(3) . ?
N6 H6 0.8800 . ?
N7 Zn2 2.013(2) . ?
N8 H8 0.8800 . ?
C71 H71A 0.9900 . ?
C71 H71B 0.9900 . ?
C71A H71C 0.9900 . ?
C71A H71D 0.9900 . ?
C80 C77 1.29(2) . ?
C80 H80A 0.9900 . ?
C80 H80B 0.9900 . ?
C77 C78 1.44(3) . ?
C77 H77A 0.9900 . ?
C77 H77B 0.9900 . ?
C78 H78A 0.9900 . ?
C78 H78B 0.9900 . ?
C80A C77A 1.158(16) . ?
C80A H80C 0.9900 . ?
C80A H80D 0.9900 . ?
C77A C78A 1.430(17) . ?
C77A H77C 0.9900 . ?
C77A H77D 0.9900 . ?
C78A H78C 0.9900 . ?
C78A H78D 0.9900 . ?
O10 C81 1.434(13) . ?
O10 C84 1.455(13) . ?
C81 C82 1.410(13) . ?
C81 H81A 0.9900 . ?
C81 H81B 0.9900 . ?
C82 C83 1.488(13) . ?
C82 H82A 0.9900 . ?
C82 H82B 0.9900 . ?
C83 C84 1.318(14) . ?
C83 H83A 0.9900 . ?
C83 H83B 0.9900 . ?
C84 H84A 0.9900 . ?
C84 H84B 0.9900 . ?
